data_2228427
loop_
_publ_author_name
'Bruno, Giuseppe'
'Nicol\'o, Francesco'
'Cordaro, Massimiliano'
'Grassi, Giovanni'
'Risitano, Francesco'

_publ_section_title
;
 A functionalized enol lactone containing a protected \a-amino acid
;
_journal_coeditor_code JH2217
_journal_issue 12
_journal_name_full 'Acta Crystallographica Section E'
_journal_page_first o3356
_journal_paper_doi 10.1107/S1600536810043709
_journal_volume 66
_journal_year 2010
_chemical_formula_moiety 'C28 H23 N O5, C H4 O'
_chemical_formula_sum 'C29 H27 N O6'
_chemical_formula_weight 485.52
_chemical_name_systematic
;
<i>N</i>-(3,9-dimethyl-4-phenyl-2,5-dioxo-3,4-dihydro-
2<i>H</i>,5<i>H</i>-pyrano[3,2-<i>c</i>]chromen-3-yl)-<i>N</i>-methylbenzamide
methanol monosolvate
;
_space_group_IT_number 14
_symmetry_cell_setting monoclinic
_symmetry_space_group_name_Hall '-P 2yn'
_symmetry_space_group_name_H-M 'P 1 21/n 1'
_atom_sites_solution_hydrogens geom
_atom_sites_solution_primary direct
_atom_sites_solution_secondary difmap
_cell_angle_alpha 90
_cell_angle_beta 94.817(7)
_cell_angle_gamma 90
_cell_formula_units_Z 4
_cell_length_a 10.7435(14)
_cell_length_b 9.9056(17)
_cell_length_c 23.298(3)
_cell_measurement_reflns_used 59
_cell_measurement_temperature 298(2)
_cell_measurement_theta_max 17.49
_cell_measurement_theta_min 7.74
_cell_volume 2470.6(6)
_computing_cell_refinement 'XSCANS (Bruker, 1999)'
_computing_data_collection 'XSCANS (Bruker, 1999)'
_computing_data_reduction 'SHELXTL (Sheldrick, 2008)'
_computing_molecular_graphics 'XPW (Siemens, 1996)'
_computing_publication_material
;
PARST97 (Nardelli, 1995) and SHELXL97 (Sheldrick, 2008)
;
_computing_structure_refinement 'SHELXL97 (Sheldrick, 2008)'
_computing_structure_solution 'SIR97 (Altomare <i>et al.</i>, 1999)'
_diffrn_ambient_temperature 298(2)
_diffrn_measured_fraction_theta_full 0.999
_diffrn_measured_fraction_theta_max 0.999
_diffrn_measurement_device_type 'Siemens P4'
_diffrn_measurement_method \w
_diffrn_radiation_monochromator graphite
_diffrn_radiation_source 'sealed tube'
_diffrn_radiation_type MoK\a
_diffrn_radiation_wavelength 0.71073
_diffrn_reflns_av_R_equivalents 0.0355
_diffrn_reflns_av_sigmaI/netI 0.0432
_diffrn_reflns_limit_h_max 12
_diffrn_reflns_limit_h_min -12
_diffrn_reflns_limit_k_max 11
_diffrn_reflns_limit_k_min -1
_diffrn_reflns_limit_l_max 27
_diffrn_reflns_limit_l_min -27
_diffrn_reflns_number 9535
_diffrn_reflns_theta_full 25.00
_diffrn_reflns_theta_max 25.00
_diffrn_reflns_theta_min 2.03
_diffrn_standards_decay_% 0
_diffrn_standards_interval_count 197
_diffrn_standards_number 3
_exptl_absorpt_coefficient_mu 0.091
_exptl_absorpt_correction_T_max 0.968
_exptl_absorpt_correction_T_min 0.870
_exptl_absorpt_correction_type psi-scan
_exptl_absorpt_process_details '(Kopfmann & Huber, 1968)'
_exptl_crystal_colour colourless
_exptl_crystal_density_diffrn 1.305
_exptl_crystal_density_method 'not measured'
_exptl_crystal_description irregular
_exptl_crystal_F_000 1024
_exptl_crystal_size_max 0.58
_exptl_crystal_size_mid 0.38
_exptl_crystal_size_min 0.36
_refine_diff_density_max 0.181
_refine_diff_density_min -0.309
_refine_ls_extinction_coef 0.0036(8)
_refine_ls_extinction_expression Fc^*^=kFc[1+0.001xFc^2^\l^3^/sin(2\q)]^-1/4^
_refine_ls_extinction_method 'SHELXL97 (Sheldrick, 2008)'
_refine_ls_goodness_of_fit_ref 1.011
_refine_ls_hydrogen_treatment constr
_refine_ls_matrix_type full
_refine_ls_number_parameters 331
_refine_ls_number_reflns 4347
_refine_ls_number_restraints 0
_refine_ls_restrained_S_all 1.011
_refine_ls_R_factor_all 0.0852
_refine_ls_R_factor_gt 0.0494
_refine_ls_shift/su_max 0.001
_refine_ls_shift/su_mean 0.000
_refine_ls_structure_factor_coef Fsqd
_refine_ls_weighting_details 'calc w = 1/[\s^2^(Fo^2^)+(0.0533P)^2^+0.7913P] where P=(Fo^2^+2Fc^2^)/3'
_refine_ls_weighting_scheme calc
_refine_ls_wR_factor_gt 0.1134
_refine_ls_wR_factor_ref 0.1318
_reflns_number_gt 2843
_reflns_number_total 4347
_reflns_threshold_expression I>2\s(I)
_cod_data_source_file jh2217.cif
_cod_data_source_block I
_cod_original_cell_volume 2470.7(6)
_cod_original_sg_symbol_H-M 'P 21/n'
_cod_database_code 2228427
_cod_database_fobs_code 2228427

loop_
_symmetry_equiv_pos_as_xyz
'x, y, z'
'-x+1/2, y+1/2, -z+1/2'
'-x, -y, -z'
'x-1/2, -y-1/2, z-1/2'

loop_
_atom_site_type_symbol
_atom_site_label
_atom_site_fract_x
_atom_site_fract_y
_atom_site_fract_z
_atom_site_U_iso_or_equiv
_atom_site_adp_type
_atom_site_calc_flag
_atom_site_refinement_flags
_atom_site_occupancy
_atom_site_disorder_assembly
_atom_site_disorder_group
O O1 0.50718(15) 0.77955(19) 0.49310(6) 0.0560(5) Uani d . 1 . .
C C2 0.6021(2) 0.8610(3) 0.51636(10) 0.0490(6) Uani d . 1 . .
C C3 0.64762(19) 0.8378(2) 0.57594(9) 0.0440(6) Uani d . 1 . .
C C4 0.5962(2) 0.7392(2) 0.60580(9) 0.0456(6) Uani d . 1 . .
C C5 0.4958(2) 0.6556(3) 0.58143(10) 0.0483(6) Uani d . 1 . .
C C6 0.4409(2) 0.5503(3) 0.61028(12) 0.0588(7) Uani d . 1 . .
H H6 0.4684 0.5327 0.6485 0.071 Uiso calc R 1 . .
C C7 0.3471(2) 0.4720(3) 0.58354(14) 0.0675(8) Uani d . 1 . .
C C8 0.3087(2) 0.5014(3) 0.52619(15) 0.0735(9) Uani d . 1 . .
H H8 0.2451 0.4500 0.5075 0.088 Uiso calc R 1 . .
C C9 0.3612(2) 0.6034(3) 0.49630(12) 0.0655(8) Uani d . 1 . .
H H9 0.3340 0.6203 0.4580 0.079 Uiso calc R 1 . .
C C10 0.4550(2) 0.6802(3) 0.52418(10) 0.0512(6) Uani d . 1 . .
O O11 0.64195(16) 0.9454(2) 0.48534(7) 0.0649(5) Uani d . 1 . .
C C12 0.75139(19) 0.9241(3) 0.60261(9) 0.0442(6) Uani d . 1 . .
H H12 0.7380 1.0154 0.5872 0.053 Uiso calc R 1 . .
C C13 0.7374(2) 0.9318(3) 0.66888(9) 0.0447(6) Uani d . 1 . .
C C14 0.7351(2) 0.7859(3) 0.68848(9) 0.0491(6) Uani d . 1 . .
O O15 0.64021(15) 0.70590(17) 0.66098(6) 0.0538(4) Uani d . 1 . .
C C16 0.2891(3) 0.3579(3) 0.61477(16) 0.0964(11) Uani d . 1 . .
H H16A 0.2461 0.2984 0.5873 0.145 Uiso calc PR 0.50 . .
H H16B 0.2310 0.3938 0.6399 0.145 Uiso calc PR 0.50 . .
H H16C 0.3533 0.3087 0.6370 0.145 Uiso calc PR 0.50 . .
H H16D 0.3075 0.3689 0.6555 0.145 Uiso calc PR 0.50 . .
H H16E 0.3226 0.2735 0.6029 0.145 Uiso calc PR 0.50 . .
H H16F 0.2003 0.3585 0.6058 0.145 Uiso calc PR 0.50 . .
C C17 0.8802(2) 0.8790(3) 0.58752(9) 0.0493(6) Uani d . 1 . .
C C18 0.9676(2) 0.9762(3) 0.57662(11) 0.0684(8) Uani d . 1 . .
H H18 0.9468 1.0670 0.5789 0.082 Uiso calc R 1 . .
C C19 1.0865(3) 0.9398(4) 0.56224(12) 0.0835(10) Uani d . 1 . .
H H19 1.1443 1.0064 0.5552 0.100 Uiso calc R 1 . .
C C20 1.1177(3) 0.8095(5) 0.55848(13) 0.0848(11) Uani d . 1 . .
H H20 1.1971 0.7857 0.5490 0.102 Uiso calc R 1 . .
C C21 1.0328(3) 0.7111(4) 0.56862(13) 0.0832(10) Uani d . 1 . .
H H21 1.0546 0.6207 0.5658 0.100 Uiso calc R 1 . .
C C22 0.9136(2) 0.7461(3) 0.58313(11) 0.0633(7) Uani d . 1 . .
H H22 0.8563 0.6787 0.5899 0.076 Uiso calc R 1 . .
C C23 0.8437(2) 1.0061(3) 0.70278(10) 0.0583(7) Uani d . 1 . .
H H23A 0.8475 1.0973 0.6891 0.087 Uiso calc R 1 . .
H H23B 0.9212 0.9613 0.6977 0.087 Uiso calc R 1 . .
H H23C 0.8294 1.0067 0.7429 0.087 Uiso calc R 1 . .
N N24 0.61573(15) 0.9977(2) 0.67699(7) 0.0444(5) Uani d . 1 . .
C C25 0.5853(2) 1.1225(3) 0.64515(11) 0.0613(7) Uani d . 1 . .
H H25A 0.6605 1.1728 0.6412 0.092 Uiso calc R 1 . .
H H25B 0.5290 1.1756 0.6657 0.092 Uiso calc R 1 . .
H H25C 0.5467 1.1007 0.6076 0.092 Uiso calc R 1 . .
C C26 0.5548(2) 0.9634(3) 0.72315(10) 0.0490(6) Uani d . 1 . .
O O27 0.59794(16) 0.8770(2) 0.75754(7) 0.0659(5) Uani d . 1 . .
C C28 0.4305(2) 1.0259(3) 0.73030(10) 0.0502(6) Uani d . 1 . .
C C29 0.3308(2) 1.0086(3) 0.68954(12) 0.0716(8) Uani d . 1 . .
H H29 0.3414 0.9615 0.6558 0.086 Uiso calc R 1 . .
C C30 0.2151(2) 1.0614(4) 0.69901(14) 0.0843(10) Uani d . 1 . .
H H30 0.1477 1.0472 0.6719 0.101 Uiso calc R 1 . .
C C31 0.1984(3) 1.1333(4) 0.74701(14) 0.0807(9) Uani d . 1 . .
H H31 0.1206 1.1700 0.7526 0.097 Uiso calc R 1 . .
C C32 0.2965(3) 1.1516(4) 0.78720(13) 0.0806(9) Uani d . 1 . .
H H32 0.2856 1.2013 0.8203 0.097 Uiso calc R 1 . .
C C33 0.4116(2) 1.0973(3) 0.77930(11) 0.0657(8) Uani d . 1 . .
H H33 0.4773 1.1091 0.8075 0.079 Uiso calc R 1 . .
O O34 0.81109(15) 0.7302(2) 0.72014(7) 0.0637(5) Uani d . 1 . .
C C34 0.5741(5) 0.8527(5) 0.8947(2) 0.1397(17) Uani d . 1 . .
H H34A 0.5325 0.7866 0.8698 0.210 Uiso calc R 1 . .
H H34B 0.5214 0.9305 0.8969 0.210 Uiso calc R 1 . .
H H34C 0.5915 0.8150 0.9325 0.210 Uiso calc R 1 . .
O O35 0.6784(3) 0.8881(7) 0.87417(13) 0.208(2) Uani d . 1 . .
H H35 0.6675 0.8947 0.8390 0.312 Uiso calc R 1 . .

loop_
_atom_site_aniso_label
_atom_site_aniso_U_11
_atom_site_aniso_U_22
_atom_site_aniso_U_33
_atom_site_aniso_U_12
_atom_site_aniso_U_13
_atom_site_aniso_U_23
O1 0.0512(9) 0.0702(12) 0.0453(9) 0.0038(9) -0.0040(7) -0.0002(9)
C2 0.0414(12) 0.0628(17) 0.0433(12) 0.0088(12) 0.0060(10) -0.0008(13)
C3 0.0388(11) 0.0561(15) 0.0378(11) 0.0061(11) 0.0068(9) 0.0007(11)
C4 0.0450(12) 0.0535(15) 0.0383(11) 0.0068(12) 0.0044(9) -0.0019(11)
C5 0.0400(12) 0.0528(15) 0.0533(14) 0.0048(11) 0.0110(10) -0.0051(12)
C6 0.0509(14) 0.0589(17) 0.0680(16) 0.0005(13) 0.0135(12) -0.0055(14)
C7 0.0489(15) 0.0576(18) 0.099(2) -0.0006(14) 0.0214(15) -0.0127(17)
C8 0.0433(14) 0.074(2) 0.102(2) -0.0026(15) 0.0015(15) -0.0291(19)
C9 0.0494(15) 0.076(2) 0.0696(17) 0.0070(15) -0.0045(13) -0.0197(16)
C10 0.0397(12) 0.0585(17) 0.0553(14) 0.0072(12) 0.0041(11) -0.0069(13)
O11 0.0640(11) 0.0864(14) 0.0446(9) -0.0029(10) 0.0072(8) 0.0148(10)
C12 0.0405(12) 0.0535(15) 0.0390(11) 0.0011(11) 0.0058(9) 0.0027(11)
C13 0.0387(12) 0.0575(16) 0.0382(11) 0.0040(11) 0.0043(9) -0.0002(11)
C14 0.0447(12) 0.0655(17) 0.0373(11) 0.0055(13) 0.0060(10) 0.0006(12)
O15 0.0619(10) 0.0573(11) 0.0417(8) -0.0035(9) 0.0011(7) 0.0069(8)
C16 0.076(2) 0.076(2) 0.141(3) -0.0171(18) 0.029(2) -0.003(2)
C17 0.0421(12) 0.0686(18) 0.0378(12) -0.0006(13) 0.0079(10) -0.0013(12)
C18 0.0584(16) 0.086(2) 0.0632(16) -0.0079(16) 0.0182(13) -0.0048(16)
C19 0.0550(17) 0.129(3) 0.0698(19) -0.015(2) 0.0224(14) -0.009(2)
C20 0.0500(16) 0.138(3) 0.0687(19) 0.014(2) 0.0170(14) -0.014(2)
C21 0.0671(19) 0.103(3) 0.081(2) 0.027(2) 0.0170(16) -0.0044(19)
C22 0.0546(15) 0.073(2) 0.0631(16) 0.0080(15) 0.0110(12) -0.0009(14)
C23 0.0463(13) 0.0765(19) 0.0518(13) -0.0025(14) 0.0015(11) -0.0070(14)
N24 0.0397(10) 0.0542(12) 0.0397(9) 0.0036(9) 0.0068(8) 0.0038(9)
C25 0.0583(15) 0.0686(19) 0.0586(15) 0.0116(14) 0.0158(12) 0.0123(14)
C26 0.0455(13) 0.0591(16) 0.0427(12) 0.0009(12) 0.0049(10) -0.0023(12)
O27 0.0669(11) 0.0826(14) 0.0501(10) 0.0178(11) 0.0156(8) 0.0156(10)
C28 0.0417(12) 0.0607(16) 0.0490(13) -0.0030(12) 0.0091(10) 0.0024(12)
C29 0.0502(15) 0.100(2) 0.0642(16) -0.0008(16) 0.0047(12) -0.0214(17)
C30 0.0403(15) 0.128(3) 0.084(2) -0.0023(17) -0.0005(14) -0.011(2)
C31 0.0505(16) 0.113(3) 0.081(2) 0.0139(17) 0.0204(15) -0.002(2)
C32 0.0637(18) 0.107(3) 0.0732(19) 0.0124(18) 0.0176(15) -0.0207(18)
C33 0.0503(14) 0.091(2) 0.0564(15) 0.0016(15) 0.0070(12) -0.0154(15)
O34 0.0554(10) 0.0799(13) 0.0549(10) 0.0163(10) -0.0014(8) 0.0164(10)
C34 0.159(4) 0.135(4) 0.128(4) 0.009(4) 0.024(3) 0.029(3)
O35 0.140(3) 0.398(7) 0.0822(19) 0.048(4) -0.0186(19) 0.013(3)

loop_
_atom_type_symbol
_atom_type_description
_atom_type_scat_dispersion_real
_atom_type_scat_dispersion_imag
_atom_type_scat_source
C C 0.0033 0.0016 'International Tables Vol C Tables 4.2.6.8 and 6.1.1.4'
H H 0.0000 0.0000 'International Tables Vol C Tables 4.2.6.8 and 6.1.1.4'
N N 0.0061 0.0033 'International Tables Vol C Tables 4.2.6.8 and 6.1.1.4'
O O 0.0106 0.0060 'International Tables Vol C Tables 4.2.6.8 and 6.1.1.4'

loop_
_geom_angle_atom_site_label_1
_geom_angle_atom_site_label_2
_geom_angle_atom_site_label_3
_geom_angle_site_symmetry_1
_geom_angle_site_symmetry_3
_geom_angle
_geom_angle_publ_flag
C10 O1 C2 . . 122.43(19) yes
O11 C2 O1 . . 117.3(2) yes
O11 C2 C3 . . 125.1(2) yes
O1 C2 C3 . . 117.6(2) yes
C4 C3 C2 . . 119.4(2) yes
C4 C3 C12 . . 121.6(2) yes
C2 C3 C12 . . 119.0(2) yes
C3 C4 O15 . . 122.4(2) yes
C3 C4 C5 . . 122.8(2) yes
O15 C4 C5 . . 114.8(2) yes
C10 C5 C6 . . 118.7(2) yes
C10 C5 C4 . . 116.3(2) yes
C6 C5 C4 . . 124.9(2) yes
C7 C6 C5 . . 121.6(3) ?
C7 C6 H6 . . 119.2 ?
C5 C6 H6 . . 119.2 ?
C6 C7 C8 . . 117.5(3) ?
C6 C7 C16 . . 121.4(3) ?
C8 C7 C16 . . 121.2(3) ?
C9 C8 C7 . . 122.5(3) ?
C9 C8 H8 . . 118.8 ?
C7 C8 H8 . . 118.8 ?
C8 C9 C10 . . 118.8(3) ?
C8 C9 H9 . . 120.6 ?
C10 C9 H9 . . 120.6 ?
O1 C10 C9 . . 117.6(2) yes
O1 C10 C5 . . 121.5(2) yes
C9 C10 C5 . . 120.9(3) yes
C3 C12 C17 . . 113.34(19) yes
C3 C12 C13 . . 107.90(17) yes
C17 C12 C13 . . 113.96(17) yes
C3 C12 H12 . . 107.1 ?
C17 C12 H12 . . 107.1 ?
C13 C12 H12 . . 107.1 ?
N24 C13 C14 . . 110.10(18) yes
N24 C13 C23 . . 110.53(19) yes
C14 C13 C23 . . 109.6(2) yes
N24 C13 C12 . . 107.74(16) yes
C14 C13 C12 . . 104.82(19) yes
C23 C13 C12 . . 113.90(18) yes
O34 C14 O15 . . 117.1(2) yes
O34 C14 C13 . . 127.0(2) yes
O15 C14 C13 . . 115.49(19) yes
C4 O15 C14 . . 118.16(18) yes
C7 C16 H16A . . 109.5 ?
C7 C16 H16B . . 109.5 ?
H16A C16 H16B . . 109.5 ?
C7 C16 H16C . . 109.5 ?
H16A C16 H16C . . 109.5 ?
H16B C16 H16C . . 109.5 ?
C7 C16 H16D . . 109.5 ?
H16A C16 H16D . . 141.1 ?
H16B C16 H16D . . 56.3 ?
H16C C16 H16D . . 56.3 ?
C7 C16 H16E . . 109.5 ?
H16A C16 H16E . . 56.3 ?
H16B C16 H16E . . 141.1 ?
H16C C16 H16E . . 56.3 ?
H16D C16 H16E . . 109.5 ?
C7 C16 H16F . . 109.5 ?
H16A C16 H16F . . 56.3 ?
H16B C16 H16F . . 56.3 ?
H16C C16 H16F . . 141.1 ?
H16D C16 H16F . . 109.5 ?
H16E C16 H16F . . 109.5 ?
C22 C17 C18 . . 118.0(2) ?
C22 C17 C12 . . 123.1(2) ?
C18 C17 C12 . . 118.8(2) ?
C17 C18 C19 . . 120.9(3) ?
C17 C18 H18 . . 119.5 ?
C19 C18 H18 . . 119.5 ?
C20 C19 C18 . . 120.3(3) ?
C20 C19 H19 . . 119.9 ?
C18 C19 H19 . . 119.9 ?
C19 C20 C21 . . 120.1(3) ?
C19 C20 H20 . . 120.0 ?
C21 C20 H20 . . 120.0 ?
C20 C21 C22 . . 120.3(3) ?
C20 C21 H21 . . 119.9 ?
C22 C21 H21 . . 119.9 ?
C17 C22 C21 . . 120.5(3) ?
C17 C22 H22 . . 119.8 ?
C21 C22 H22 . . 119.8 ?
C13 C23 H23A . . 109.5 ?
C13 C23 H23B . . 109.5 ?
H23A C23 H23B . . 109.5 ?
C13 C23 H23C . . 109.5 ?
H23A C23 H23C . . 109.5 ?
H23B C23 H23C . . 109.5 ?
C26 N24 C25 . . 121.0(2) yes
C26 N24 C13 . . 118.76(19) yes
C25 N24 C13 . . 117.86(18) yes
N24 C25 H25A . . 109.5 ?
N24 C25 H25B . . 109.5 ?
H25A C25 H25B . . 109.5 ?
N24 C25 H25C . . 109.5 ?
H25A C25 H25C . . 109.5 ?
H25B C25 H25C . . 109.5 ?
O27 C26 N24 . . 120.7(2) yes
O27 C26 C28 . . 120.3(2) yes
N24 C26 C28 . . 118.9(2) yes
C33 C28 C29 . . 118.3(2) ?
C33 C28 C26 . . 120.2(2) ?
C29 C28 C26 . . 121.4(2) ?
C28 C29 C30 . . 119.9(3) ?
C28 C29 H29 . . 120.0 ?
C30 C29 H29 . . 120.0 ?
C31 C30 C29 . . 121.0(3) ?
C31 C30 H30 . . 119.5 ?
C29 C30 H30 . . 119.5 ?
C30 C31 C32 . . 119.4(3) ?
C30 C31 H31 . . 120.3 ?
C32 C31 H31 . . 120.3 ?
C31 C32 C33 . . 120.6(3) ?
C31 C32 H32 . . 119.7 ?
C33 C32 H32 . . 119.7 ?
C28 C33 C32 . . 120.7(3) ?
C28 C33 H33 . . 119.6 ?
C32 C33 H33 . . 119.6 ?
O35 C34 H34A . . 109.5 ?
O35 C34 H34B . . 109.5 ?
H34A C34 H34B . . 109.5 ?
O35 C34 H34C . . 109.5 ?
H34A C34 H34C . . 109.5 ?
H34B C34 H34C . . 109.5 ?
C34 O35 H35 . . 109.5 ?

loop_
_geom_bond_atom_site_label_1
_geom_bond_atom_site_label_2
_geom_bond_site_symmetry_2
_geom_bond_distance
_geom_bond_publ_flag
O1 C10 . 1.369(3) yes
O1 C2 . 1.376(3) yes
C2 O11 . 1.206(3) yes
C2 C3 . 1.451(3) yes
C3 C4 . 1.344(3) yes
C3 C12 . 1.498(3) yes
C4 O15 . 1.372(3) yes
C4 C5 . 1.438(3) yes
C5 C10 . 1.390(3) yes
C5 C6 . 1.398(3) ?
C6 C7 . 1.379(4) ?
C6 H6 . 0.9300 ?
C7 C8 . 1.396(4) ?
C7 C16 . 1.507(4) ?
C8 C9 . 1.375(4) ?
C8 H8 . 0.9300 ?
C9 C10 . 1.381(4) ?
C9 H9 . 0.9300 ?
C12 C17 . 1.524(3) yes
C12 C13 . 1.566(3) yes
C12 H12 . 0.9800 ?
C13 N24 . 1.488(3) yes
C13 C14 . 1.516(4) yes
C13 C23 . 1.523(3) yes
C14 O34 . 1.189(3) yes
C14 O15 . 1.403(3) yes
C16 H16A . 0.9600 ?
C16 H16B . 0.9600 ?
C16 H16C . 0.9600 ?
C16 H16D . 0.9600 ?
C16 H16E . 0.9600 ?
C16 H16F . 0.9600 ?
C17 C22 . 1.371(4) ?
C17 C18 . 1.382(4) ?
C18 C19 . 1.395(4) ?
C18 H18 . 0.9300 ?
C19 C20 . 1.339(5) ?
C19 H19 . 0.9300 ?
C20 C21 . 1.369(5) ?
C20 H20 . 0.9300 ?
C21 C22 . 1.395(4) ?
C21 H21 . 0.9300 ?
C22 H22 . 0.9300 ?
C23 H23A . 0.9600 ?
C23 H23B . 0.9600 ?
C23 H23C . 0.9600 ?
N24 C26 . 1.349(3) yes
N24 C25 . 1.464(3) yes
C25 H25A . 0.9600 ?
C25 H25B . 0.9600 ?
C25 H25C . 0.9600 ?
C26 O27 . 1.236(3) yes
C26 C28 . 1.493(3) yes
C28 C33 . 1.373(3) yes
C28 C29 . 1.382(3) yes
C29 C30 . 1.383(4) yes
C29 H29 . 0.9300 ?
C30 C31 . 1.351(4) yes
C30 H30 . 0.9300 ?
C31 C32 . 1.362(4) yes
C31 H31 . 0.9300 ?
C32 C33 . 1.374(4) yes
C32 H32 . 0.9300 ?
C33 H33 . 0.9300 ?
C34 O35 . 1.302(5) yes
C34 H34A . 0.9600 ?
C34 H34B . 0.9600 ?
C34 H34C . 0.9600 ?
O35 H35 . 0.8200 ?

loop_
_geom_hbond_atom_site_label_D
_geom_hbond_atom_site_label_H
_geom_hbond_atom_site_label_A
_geom_hbond_site_symmetry_A
_geom_hbond_distance_DH
_geom_hbond_distance_HA
_geom_hbond_distance_DA
_geom_hbond_angle_DHA
_geom_hbond_publ_flag
O35 H35 O27 . 0.82 1.99 2.784(3) 163 yes
C9 H9 O35 4_575 0.93 2.46 3.320(4) 153 yes
C19 H19 O11 3_776 0.93 2.60 3.403(3) 144 yes

loop_
_geom_torsion_atom_site_label_1
_geom_torsion_atom_site_label_2
_geom_torsion_atom_site_label_3
_geom_torsion_atom_site_label_4
_geom_torsion_site_symmetry_1
_geom_torsion_site_symmetry_2
_geom_torsion_site_symmetry_3
_geom_torsion_site_symmetry_4
_geom_torsion
_geom_torsion_publ_flag
C10 O1 C2 O11 . . . . 179.8(2) ?
C10 O1 C2 C3 . . . . 0.6(3) ?
O11 C2 C3 C4 . . . . -179.2(2) ?
O1 C2 C3 C4 . . . . -0.1(3) ?
O11 C2 C3 C12 . . . . 0.5(3) ?
O1 C2 C3 C12 . . . . 179.67(19) ?
C2 C3 C4 O15 . . . . 175.6(2) ?
C12 C3 C4 O15 . . . . -4.2(3) ?
C2 C3 C4 C5 . . . . -0.8(3) ?
C12 C3 C4 C5 . . . . 179.5(2) ?
C3 C4 C5 C10 . . . . 1.1(3) ?
O15 C4 C5 C10 . . . . -175.52(19) ?
C3 C4 C5 C6 . . . . 178.7(2) ?
O15 C4 C5 C6 . . . . 2.0(3) ?
C10 C5 C6 C7 . . . . -0.7(4) ?
C4 C5 C6 C7 . . . . -178.2(2) ?
C5 C6 C7 C8 . . . . 0.1(4) ?
C5 C6 C7 C16 . . . . 179.5(2) ?
C6 C7 C8 C9 . . . . 0.4(4) ?
C16 C7 C8 C9 . . . . -178.9(3) ?
C7 C8 C9 C10 . . . . -0.4(4) ?
C2 O1 C10 C9 . . . . -179.3(2) ?
C2 O1 C10 C5 . . . . -0.3(3) ?
C8 C9 C10 O1 . . . . 178.8(2) ?
C8 C9 C10 C5 . . . . -0.1(4) ?
C6 C5 C10 O1 . . . . -178.3(2) ?
C4 C5 C10 O1 . . . . -0.6(3) ?
C6 C5 C10 C9 . . . . 0.7(3) ?
C4 C5 C10 C9 . . . . 178.4(2) ?
C4 C3 C12 C17 . . . . 98.8(2) ?
C2 C3 C12 C17 . . . . -80.9(3) ?
C4 C3 C12 C13 . . . . -28.3(3) ?
C2 C3 C12 C13 . . . . 151.9(2) ?
C3 C12 C13 N24 . . . . -62.3(2) ?
C17 C12 C13 N24 . . . . 170.9(2) ?
C3 C12 C13 C14 . . . . 55.0(2) ?
C17 C12 C13 C14 . . . . -71.8(2) ?
C3 C12 C13 C23 . . . . 174.7(2) ?
C17 C12 C13 C23 . . . . 47.9(3) ?
N24 C13 C14 O34 . . . . -130.1(2) ?
C23 C13 C14 O34 . . . . -8.3(3) ?
C12 C13 C14 O34 . . . . 114.3(2) ?
N24 C13 C14 O15 . . . . 57.6(2) ?
C23 C13 C14 O15 . . . . 179.33(17) ?
C12 C13 C14 O15 . . . . -58.1(2) ?
C3 C4 O15 C14 . . . . 5.6(3) ?
C5 C4 O15 C14 . . . . -177.71(18) ?
O34 C14 O15 C4 . . . . -144.9(2) ?
C13 C14 O15 C4 . . . . 28.2(3) ?
C3 C12 C17 C22 . . . . -38.0(3) ?
C13 C12 C17 C22 . . . . 85.9(3) ?
C3 C12 C17 C18 . . . . 140.8(2) ?
C13 C12 C17 C18 . . . . -95.3(3) ?
C22 C17 C18 C19 . . . . -0.7(4) ?
C12 C17 C18 C19 . . . . -179.5(2) ?
C17 C18 C19 C20 . . . . 0.3(5) ?
C18 C19 C20 C21 . . . . 0.1(5) ?
C19 C20 C21 C22 . . . . -0.2(5) ?
C18 C17 C22 C21 . . . . 0.6(4) ?
C12 C17 C22 C21 . . . . 179.4(2) ?
C20 C21 C22 C17 . . . . -0.1(4) ?
C14 C13 N24 C26 . . . . 35.9(3) ?
C23 C13 N24 C26 . . . . -85.3(3) ?
C12 C13 N24 C26 . . . . 149.6(2) ?
C14 C13 N24 C25 . . . . -161.6(2) ?
C23 C13 N24 C25 . . . . 77.2(2) ?
C12 C13 N24 C25 . . . . -47.8(3) ?
C25 N24 C26 O27 . . . . -163.2(2) ?
C13 N24 C26 O27 . . . . -1.3(3) ?
C25 N24 C26 C28 . . . . 20.1(3) ?
C13 N24 C26 C28 . . . . -177.9(2) ?
O27 C26 C28 C33 . . . . 61.0(4) ?
N24 C26 C28 C33 . . . . -122.4(3) ?
O27 C26 C28 C29 . . . . -116.1(3) ?
N24 C26 C28 C29 . . . . 60.5(3) ?
C33 C28 C29 C30 . . . . -0.8(4) ?
C26 C28 C29 C30 . . . . 176.3(3) ?
C28 C29 C30 C31 . . . . 1.9(5) ?
C29 C30 C31 C32 . . . . -1.4(5) ?
C30 C31 C32 C33 . . . . -0.2(5) ?
C29 C28 C33 C32 . . . . -0.8(4) ?
C26 C28 C33 C32 . . . . -177.9(3) ?
C31 C32 C33 C28 . . . . 1.3(5) ?
